data_7101317
loop_
_publ_author_name
'Arindam Banerjee'
'Partha Pratim Bose'
'Apurba Das'
M.Drew

_publ_section_title
;
Formation of triple helical nanofibers using
self-assembling chiral pseudopeptides and reversal of the
nanostructure's handedness using mirror image building blocks
;
_journal_issue 30
_journal_name_full 'Chemical Communications'
_journal_paper_doi 10.1039/b606371c
_journal_year 2006
_chemical_formula_sum 'C27 H39 N3 O9'
_chemical_formula_weight 549.60
_chemical_name_systematic
;
?
;
_space_group_IT_number 173
_symmetry_cell_setting hexagonal
_symmetry_space_group_name_Hall 'P 6c'
_symmetry_space_group_name_H-M 'P 63'
_atom_sites_solution_hydrogens geom
_atom_sites_solution_primary direct
_atom_sites_solution_secondary difmap
_audit_creation_method SHELXL-97
_cell_angle_alpha 90.00
_cell_angle_beta 90.00
_cell_angle_gamma 120.00
_cell_formula_units_Z 2
_cell_length_a 15.769(3)
_cell_length_b 15.769(3)
_cell_length_c 7.0910(11)
_cell_measurement_temperature 150(2)
_cell_volume 1527.0(4)
_computing_cell_refinement 'Crysalis, Oxford Diffraction'
_computing_data_collection 'Crysalis, Oxford Diffraction'
_computing_data_reduction 'Crysalis, Oxford Diffraction'
_computing_molecular_graphics PLATON(Spek,2004)
_computing_structure_refinement 'SHELXL-97 (Sheldrick, 1997)'
_computing_structure_solution 'SHELXS-97 (Sheldrick, 1997)'
_diffrn_ambient_temperature 150(2)
_diffrn_measured_fraction_theta_full 0.988
_diffrn_measured_fraction_theta_max 0.988
_diffrn_measurement_device 'Oxford Diffaction X-Calibur System'
_diffrn_measurement_method '311 frames, counting time 10 s.'
_diffrn_radiation_monochromator graphite
_diffrn_radiation_source 'fine-focus sealed tube'
_diffrn_radiation_type MoK\a
_diffrn_radiation_wavelength 0.71073
_diffrn_reflns_av_R_equivalents 0.1245
_diffrn_reflns_av_sigmaI/netI 0.1204
_diffrn_reflns_limit_h_max 21
_diffrn_reflns_limit_h_min -22
_diffrn_reflns_limit_k_max 21
_diffrn_reflns_limit_k_min -22
_diffrn_reflns_limit_l_max 9
_diffrn_reflns_limit_l_min -4
_diffrn_reflns_number 10753
_diffrn_reflns_theta_full 30.30
_diffrn_reflns_theta_max 30.30
_diffrn_reflns_theta_min 2.58
_exptl_absorpt_coefficient_mu 0.090
_exptl_absorpt_correction_type none
_exptl_crystal_colour white
_exptl_crystal_density_diffrn 1.195
_exptl_crystal_density_method 'not measured'
_exptl_crystal_description needle
_exptl_crystal_F_000 588
_exptl_crystal_size_max 0.30
_exptl_crystal_size_mid 0.05
_exptl_crystal_size_min 0.05
_refine_diff_density_max 0.746
_refine_diff_density_min -0.402
_refine_diff_density_rms 0.110
_refine_ls_extinction_method none
_refine_ls_goodness_of_fit_ref 1.034
_refine_ls_hydrogen_treatment constr
_refine_ls_matrix_type full
_refine_ls_number_parameters 121
_refine_ls_number_reflns 1906
_refine_ls_number_restraints 1
_refine_ls_restrained_S_all 1.034
_refine_ls_R_factor_all 0.1528
_refine_ls_R_factor_gt 0.1011
_refine_ls_shift/su_max 0.000
_refine_ls_shift/su_mean 0.000
_refine_ls_structure_factor_coef Fsqd
_refine_ls_weighting_details
;
w=1/[\s^2^(Fo^2^)+(0.1431P)^2^+0.0000P] where P=(Fo^2^+2Fc^2^)/3
;
_refine_ls_weighting_scheme calc
_refine_ls_wR_factor_gt 0.2352
_refine_ls_wR_factor_ref 0.2557
_reflns_number_gt 1133
_reflns_number_total 1906
_reflns_threshold_expression >2sigma(I)
_cod_data_source_file b606371c.txt
_cod_depositor_comments
;

2018-12-04
Formula changed to be consistent with given Z
                 miguel
;
_cod_original_formula_sum 'C9 H13 N O3'
_cod_original_formula_weight 183.20
_cod_original_sg_symbol_H-M P63
_cod_database_code 7101317

loop_
_symmetry_equiv_pos_as_xyz
'x, y, z'
'-y, x-y, z'
'-x+y, -x, z'
'x-y, x, z+1/2'
'-x, -y, z+1/2'
'y, -x+y, z+1/2'

loop_
_atom_site_label
_atom_site_type_symbol
_atom_site_fract_x
_atom_site_fract_y
_atom_site_fract_z
_atom_site_U_iso_or_equiv
_atom_site_adp_type
_atom_site_occupancy
_atom_site_symmetry_multiplicity
_atom_site_calc_flag
_atom_site_refinement_flags
C1 C 0.9159(3) 0.9085(3) 0.0651(8) 0.0226(10) Uani 1 1 d .
C2 C 1.0068(4) 0.9154(3) 0.0653(8) 0.0214(10) Uani 1 1 d .
H2 H 1.0115 0.8589 0.0654 0.026 Uiso 1 1 calc R
C11 C 0.8226(3) 0.8111(3) 0.0511(8) 0.0201(10) Uani 1 1 d .
O11 O 0.7556(2) 0.8008(3) -0.0541(6) 0.0284(9) Uani 1 1 d .
N12 N 0.8177(3) 0.7364(3) 0.1534(7) 0.0263(10) Uani 1 1 d .
H12 H 0.8665 0.7461 0.2228 0.032 Uiso 1 1 calc R
C13 C 0.7310(4) 0.6400(3) 0.1470(9) 0.0279(12) Uani 1 1 d .
H13 H 0.6843 0.6437 0.0610 0.034 Uiso 1 1 calc R
C131 C 0.7511(4) 0.5600(4) 0.0711(9) 0.0328(12) Uani 1 1 d .
H131 H 0.6878 0.4998 0.0571 0.039 Uiso 1 1 calc R
C132 C 0.8136(5) 0.5380(4) 0.2033(11) 0.0411(15) Uani 1 1 d .
H13A H 0.7833 0.5208 0.3254 0.049 Uiso 1 1 calc R
H13B H 0.8775 0.5948 0.2141 0.049 Uiso 1 1 calc R
H13C H 0.8194 0.4844 0.1538 0.049 Uiso 1 1 calc R
C133 C 0.7990(5) 0.5895(5) -0.1283(10) 0.0481(17) Uani 1 1 d .
H13D H 0.8040 0.5361 -0.1812 0.058 Uiso 1 1 calc R
H13E H 0.8633 0.6459 -0.1175 0.058 Uiso 1 1 calc R
H13F H 0.7594 0.6046 -0.2087 0.058 Uiso 1 1 calc R
C14 C 0.6828(3) 0.6118(3) 0.3415(8) 0.0260(11) Uani 1 1 d .
O14 O 0.7123(3) 0.6633(3) 0.4820(6) 0.0409(11) Uani 1 1 d .
O15 O 0.6035(3) 0.5242(3) 0.3389(7) 0.0383(10) Uani 1 1 d .
C16 C 0.5514(5) 0.4895(5) 0.5155(10) 0.0518(19) Uani 1 1 d .
H16A H 0.5257 0.5308 0.5526 0.062 Uiso 1 1 calc R
H16B H 0.5955 0.4912 0.6108 0.062 Uiso 1 1 calc R
H16C H 0.4986 0.4235 0.5002 0.062 Uiso 1 1 calc R

loop_
_atom_site_aniso_label
_atom_site_aniso_U_11
_atom_site_aniso_U_22
_atom_site_aniso_U_33
_atom_site_aniso_U_23
_atom_site_aniso_U_13
_atom_site_aniso_U_12
C1 0.027(2) 0.027(2) 0.012(2) 0.001(2) -0.001(2) 0.012(2)
C2 0.031(2) 0.025(2) 0.015(2) -0.001(2) 0.002(2) 0.019(2)
C11 0.0144(19) 0.021(2) 0.028(3) -0.001(2) 0.000(2) 0.0113(17)
O11 0.0186(16) 0.0278(19) 0.033(2) 0.0069(16) -0.0067(16) 0.0071(15)
N12 0.023(2) 0.023(2) 0.031(3) 0.002(2) -0.0070(19) 0.0099(17)
C13 0.022(2) 0.019(2) 0.037(3) 0.002(2) -0.003(3) 0.0070(19)
C131 0.032(3) 0.028(3) 0.032(3) -0.005(3) -0.006(3) 0.011(2)
C132 0.054(4) 0.033(3) 0.046(4) 0.001(3) 0.005(3) 0.029(3)
C133 0.048(4) 0.049(4) 0.029(3) -0.008(3) 0.002(3) 0.010(3)
C14 0.022(2) 0.019(2) 0.033(3) 0.001(2) -0.001(2) 0.0079(19)
O14 0.041(2) 0.041(2) 0.029(2) -0.0075(19) 0.0070(19) 0.0111(18)
O15 0.033(2) 0.0297(19) 0.035(2) -0.0004(18) 0.005(2) 0.0028(16)
C16 0.043(3) 0.043(3) 0.040(4) 0.004(3) 0.020(3) -0.001(3)

loop_
_atom_type_symbol
_atom_type_description
_atom_type_scat_dispersion_real
_atom_type_scat_dispersion_imag
_atom_type_scat_source
C C 0.0033 0.0016 'International Tables Vol C Tables 4.2.6.8 and 6.1.1.4'
H H 0.0000 0.0000 'International Tables Vol C Tables 4.2.6.8 and 6.1.1.4'
N N 0.0061 0.0033 'International Tables Vol C Tables 4.2.6.8 and 6.1.1.4'
O O 0.0106 0.0060 'International Tables Vol C Tables 4.2.6.8 and 6.1.1.4'

loop_
_geom_angle_atom_site_label_1
_geom_angle_atom_site_label_2
_geom_angle_atom_site_label_3
_geom_angle
_geom_angle_site_symmetry_1
_geom_angle_site_symmetry_3
C2 C1 C2 120.2(5) . 3_675
C2 C1 C11 121.7(4) . .
C2 C1 C11 117.9(4) 3_675 .
C1 C2 C1 119.8(5) . 2_765
O11 C11 N12 122.5(4) . .
O11 C11 C1 120.6(4) . .
N12 C11 C1 116.9(4) . .
C11 N12 C13 120.6(4) . .
N12 C13 C14 110.3(5) . .
N12 C13 C131 113.3(4) . .
C14 C13 C131 110.7(4) . .
C132 C131 C13 113.2(5) . .
C132 C131 C133 110.7(5) . .
C13 C131 C133 109.9(5) . .
O14 C14 O15 123.6(5) . .
O14 C14 C13 125.0(4) . .
O15 C14 C13 111.4(5) . .
C14 O15 C16 116.4(5) . .

loop_
_geom_bond_atom_site_label_1
_geom_bond_atom_site_label_2
_geom_bond_distance
_geom_bond_site_symmetry_2
C1 C2 1.382(7) .
C1 C2 1.397(7) 3_675
C1 C11 1.508(6) .
C2 C1 1.397(7) 2_765
C11 O11 1.236(6) .
C11 N12 1.353(6) .
N12 C13 1.451(6) .
C13 C14 1.529(8) .
C13 C131 1.542(8) .
C131 C132 1.521(9) .
C131 C133 1.561(9) .
C14 O14 1.221(7) .
C14 O15 1.321(6) .
O15 C16 1.447(8) .

loop_
_geom_torsion_atom_site_label_1
_geom_torsion_atom_site_label_2
_geom_torsion_atom_site_label_3
_geom_torsion_atom_site_label_4
_geom_torsion
_geom_torsion_site_symmetry_1
_geom_torsion_site_symmetry_4
C2 C1 C2 C1 -0.1(11) 3_675 2_765
C11 C1 C2 C1 175.5(4) . 2_765
C2 C1 C11 O11 -136.1(6) . .
C2 C1 C11 O11 39.6(7) 3_675 .
C2 C1 C11 N12 41.8(7) . .
C2 C1 C11 N12 -142.5(5) 3_675 .
O11 C11 N12 C13 -1.6(8) . .
C1 C11 N12 C13 -179.5(5) . .
C11 N12 C13 C14 -116.7(5) . .
C11 N12 C13 C131 118.6(5) . .
N12 C13 C131 C132 68.1(7) . .
C14 C13 C131 C132 -56.5(6) . .
N12 C13 C131 C133 -56.2(6) . .
C14 C13 C131 C133 179.3(4) . .
N12 C13 C14 O14 0.6(7) . .
C131 C13 C14 O14 126.8(5) . .
N12 C13 C14 O15 180.0(4) . .
C131 C13 C14 O15 -53.8(5) . .
O14 C14 O15 C16 -0.6(8) . .
C13 C14 O15 C16 180.0(5) . .
